data_4000443
_journal_name_full 'Chemistry of Materials'
_journal_paper_doi 10.1021/cm0493997
_journal_year 2004
_chemical_formula_sum 'C38.5 H56.5 N4.5 O2 Zn'
_chemical_formula_weight 679.75
_chemical_name_common '(12a) Zn(DBP)2(MeIm)2'
_space_group_IT_number 2
_symmetry_cell_setting triclinic
_symmetry_space_group_name_Hall '-P 1'
_symmetry_space_group_name_H-M 'P -1'
_atom_sites_solution_hydrogens geom
_atom_sites_solution_primary direct
_atom_sites_solution_secondary difmap
_cell_angle_alpha 73.833(3)
_cell_angle_beta 87.377(3)
_cell_angle_gamma 87.482(3)
_cell_formula_units_Z 2
_cell_length_a 9.9659(15)
_cell_length_b 11.3618(17)
_cell_length_c 17.525(3)
_cell_measurement_temperature 168(2)
_cell_volume 1902.9(5)
_diffrn_ambient_temperature 168(2)
_diffrn_measurement_device_type 'CCD area detector'
_diffrn_measurement_method 'phi and omega scans'
_diffrn_radiation_monochromator graphite
_diffrn_radiation_source 'fine-focus sealed tube'
_diffrn_radiation_type MoK\a
_diffrn_radiation_wavelength 0.71073
_diffrn_reflns_av_R_equivalents 0.0198
_diffrn_reflns_av_sigmaI/netI 0.0392
_diffrn_reflns_limit_h_max 4
_diffrn_reflns_limit_h_min -11
_diffrn_reflns_limit_k_max 11
_diffrn_reflns_limit_k_min -12
_diffrn_reflns_limit_l_max 19
_diffrn_reflns_limit_l_min -19
_diffrn_reflns_number 7384
_diffrn_reflns_theta_max 23.27
_diffrn_reflns_theta_min 1.21
_exptl_absorpt_coefficient_mu 0.682
_exptl_absorpt_correction_type none
_exptl_crystal_colour colorless
_exptl_crystal_density_diffrn 1.186
_exptl_crystal_density_meas ?
_exptl_crystal_density_method 'not measured'
_exptl_crystal_description cubish
_exptl_crystal_F_000 730
_exptl_crystal_size_max 0.4
_exptl_crystal_size_mid 0.2
_exptl_crystal_size_min 0.05
_refine_ls_extinction_coef ?
_refine_ls_extinction_method none
_refine_ls_goodness_of_fit_ref 1.003
_refine_ls_hydrogen_treatment mixed
_refine_ls_matrix_type full
_refine_ls_number_parameters 402
_refine_ls_number_reflns 5284
_refine_ls_number_restraints 0
_refine_ls_restrained_S_all 1.003
_refine_ls_R_factor_all 0.0418
_refine_ls_R_factor_gt 0.0353
_refine_ls_shift/su_max 0.001
_refine_ls_shift/su_mean 0.000
_refine_ls_structure_factor_coef Fsqd
_refine_ls_weighting_details 'calc w=1/[\s^2^(Fo^2^)+(0.0560P)^2^+0.0000P] where P=(Fo^2^+2Fc^2^)/3'
_refine_ls_weighting_scheme calc
_refine_ls_wR_factor_gt 0.0882
_refine_ls_wR_factor_ref 0.0908
_reflns_number_gt 4473
_reflns_number_total 5284
_reflns_threshold_expression >2sigma(I)
_cod_depositor_comments
;
The following automatic conversions were performed:
'_symmetry_cell_setting' value 'Triclinic' changed to 'triclinic'
according to '/home/saulius/struct/CIF-dictionaries/cif_core.dic'
dictionary named 'cif_core.dic' version 2.4.1 from
2010-06-29.

'_exptl_absorpt_correction_type' value 'NONE' changed to
'none' according to '/home/saulius/struct/CIF-dictionaries/cif_core.dic'
dictionary named 'cif_core.dic' version 2.4.1 from 2010-06-29.

Automatic conversion script
Id: cif_fix_enum 1527 2010-12-29 10:47:43Z saulius 
;
_cod_original_sg_symbol_H-M P-1
_cod_original_formula_sum 'C38.50 H56.50 N4.50 O2 Zn'
_cod_database_code 4000443

loop_
_symmetry_equiv_pos_as_xyz
'x, y, z'
'-x, -y, -z'

loop_
_atom_site_label
_atom_site_type_symbol
_atom_site_fract_x
_atom_site_fract_y
_atom_site_fract_z
_atom_site_U_iso_or_equiv
_atom_site_adp_type
_atom_site_occupancy
_atom_site_symmetry_multiplicity
_atom_site_calc_flag
_atom_site_refinement_flags
_atom_site_disorder_assembly
_atom_site_disorder_group
Zn1 Zn 0.55210(3) 0.59578(2) 0.729127(16) 0.02591(11) Uani 1 1 d . . .
O1 O 0.57035(16) 0.41959(14) 0.77297(9) 0.0265(4) Uani 1 1 d . . .
O2 O 0.73528(15) 0.63373(14) 0.69035(9) 0.0257(4) Uani 1 1 d . . .
N1 N 0.4996(2) 0.72983(18) 0.78619(12) 0.0310(5) Uani 1 1 d . . .
N2 N 0.5161(2) 0.89090(17) 0.83147(12) 0.0304(5) Uani 1 1 d . . .
N3 N 0.3773(2) 0.61989(18) 0.66611(12) 0.0290(5) Uani 1 1 d . . .
N4 N 0.1889(2) 0.57890(19) 0.61972(11) 0.0307(5) Uani 1 1 d . . .
C1 C 0.4921(2) 0.3314(2) 0.76478(14) 0.0244(5) Uani 1 1 d . . .
C2 C 0.3863(2) 0.2867(2) 0.82183(14) 0.0289(6) Uani 1 1 d . . .
C3 C 0.2925(3) 0.2128(2) 0.80344(16) 0.0379(7) Uani 1 1 d . . .
H3 H 0.2178 0.1873 0.8390 0.046 Uiso 1 1 calc R . .
C4 C 0.3048(3) 0.1755(2) 0.73475(17) 0.0422(7) Uani 1 1 d . . .
H4 H 0.2355 0.1312 0.7210 0.051 Uiso 1 1 calc R . .
C5 C 0.4181(3) 0.2031(2) 0.68670(15) 0.0359(6) Uani 1 1 d . . .
H5 H 0.4303 0.1698 0.6427 0.043 Uiso 1 1 calc R . .
C6 C 0.5159(3) 0.2783(2) 0.70017(14) 0.0287(6) Uani 1 1 d . . .
C7 C 0.3787(3) 0.3147(2) 0.90303(14) 0.0311(6) Uani 1 1 d . . .
C8 C 0.2657(3) 0.2460(3) 0.95745(17) 0.0488(8) Uani 1 1 d . . .
H8A H 0.2679 0.2617 1.0096 0.073 Uiso 1 1 calc R . .
H8B H 0.2782 0.1578 0.9637 0.073 Uiso 1 1 calc R . .
H8C H 0.1788 0.2746 0.9338 0.073 Uiso 1 1 calc R . .
C9 C 0.5115(3) 0.2726(2) 0.94488(15) 0.0389(7) Uani 1 1 d . . .
H9A H 0.5862 0.3138 0.9111 0.058 Uiso 1 1 calc R . .
H9B H 0.5242 0.1837 0.9548 0.058 Uiso 1 1 calc R . .
H9C H 0.5089 0.2934 0.9956 0.058 Uiso 1 1 calc R . .
C10 C 0.3533(3) 0.4515(2) 0.89414(16) 0.0419(7) Uani 1 1 d . . .
H10A H 0.3266 0.4636 0.9460 0.063 Uiso 1 1 calc R . .
H10B H 0.2814 0.4829 0.8568 0.063 Uiso 1 1 calc R . .
H10C H 0.4357 0.4955 0.8740 0.063 Uiso 1 1 calc R . .
C11 C 0.6442(3) 0.3019(2) 0.64692(15) 0.0338(6) Uani 1 1 d . . .
C12 C 0.6598(3) 0.2170(3) 0.59249(18) 0.0526(8) Uani 1 1 d . . .
H12A H 0.6550 0.1315 0.6246 0.079 Uiso 1 1 calc R . .
H12B H 0.7469 0.2295 0.5636 0.079 Uiso 1 1 calc R . .
H12C H 0.5875 0.2356 0.5544 0.079 Uiso 1 1 calc R . .
C13 C 0.7685(3) 0.2774(3) 0.69847(18) 0.0506(8) Uani 1 1 d . . .
H13A H 0.7626 0.3295 0.7347 0.076 Uiso 1 1 calc R . .
H13B H 0.8497 0.2959 0.6642 0.076 Uiso 1 1 calc R . .
H13C H 0.7725 0.1910 0.7294 0.076 Uiso 1 1 calc R . .
C14 C 0.6444(3) 0.4340(3) 0.59252(17) 0.0545(9) Uani 1 1 d . . .
H14A H 0.5629 0.4504 0.5615 0.082 Uiso 1 1 calc R . .
H14B H 0.7237 0.4442 0.5564 0.082 Uiso 1 1 calc R . .
H14C H 0.6468 0.4914 0.6250 0.082 Uiso 1 1 calc R . .
C15 C 0.8149(2) 0.7243(2) 0.69373(13) 0.0228(5) Uani 1 1 d . . .
C16 C 0.8946(2) 0.7114(2) 0.76129(14) 0.0256(5) Uani 1 1 d . . .
C17 C 0.9651(3) 0.8135(2) 0.76542(15) 0.0340(6) Uani 1 1 d . . .
H17 H 1.0165 0.8074 0.8107 0.041 Uiso 1 1 calc R . .
C18 C 0.9621(3) 0.9224(2) 0.70599(16) 0.0379(7) Uani 1 1 d . . .
H18 H 1.0071 0.9913 0.7117 0.045 Uiso 1 1 calc R . .
C19 C 0.8937(2) 0.9305(2) 0.63844(16) 0.0338(6) Uani 1 1 d . . .
H19 H 0.8955 1.0047 0.5967 0.041 Uiso 1 1 calc R . .
C20 C 0.8216(2) 0.8334(2) 0.62921(14) 0.0264(6) Uani 1 1 d . . .
C21 C 0.9105(2) 0.5900(2) 0.82787(13) 0.0277(6) Uani 1 1 d . . .
C22 C 0.7777(3) 0.5451(2) 0.87209(15) 0.0377(7) Uani 1 1 d . . .
H22A H 0.7213 0.5160 0.8371 0.057 Uiso 1 1 calc R . .
H22B H 0.7305 0.6127 0.8877 0.057 Uiso 1 1 calc R . .
H22C H 0.7964 0.4778 0.9197 0.057 Uiso 1 1 calc R . .
C23 C 0.9708(3) 0.4908(2) 0.79083(16) 0.0417(7) Uani 1 1 d . . .
H23A H 1.0602 0.5146 0.7675 0.063 Uiso 1 1 calc R . .
H23B H 0.9124 0.4822 0.7493 0.063 Uiso 1 1 calc R . .
H23C H 0.9782 0.4125 0.8321 0.063 Uiso 1 1 calc R . .
C24 C 1.0055(3) 0.6011(3) 0.89188(15) 0.0395(7) Uani 1 1 d . . .
H24A H 1.0205 0.5203 0.9295 0.059 Uiso 1 1 calc R . .
H24B H 0.9652 0.6577 0.9202 0.059 Uiso 1 1 calc R . .
H24C H 1.0916 0.6323 0.8667 0.059 Uiso 1 1 calc R . .
C25 C 0.7510(2) 0.8459(2) 0.55099(14) 0.0276(6) Uani 1 1 d . . .
C26 C 0.8005(3) 0.7426(2) 0.51490(15) 0.0421(7) Uani 1 1 d . . .
H26A H 0.8960 0.7522 0.4994 0.063 Uiso 1 1 calc R . .
H26B H 0.7489 0.7463 0.4680 0.063 Uiso 1 1 calc R . .
H26C H 0.7882 0.6632 0.5543 0.063 Uiso 1 1 calc R . .
C27 C 0.5982(3) 0.8441(3) 0.56413(16) 0.0427(7) Uani 1 1 d . . .
H27A H 0.5720 0.7618 0.5949 0.064 Uiso 1 1 calc R . .
H27B H 0.5554 0.8660 0.5126 0.064 Uiso 1 1 calc R . .
H27C H 0.5693 0.9034 0.5934 0.064 Uiso 1 1 calc R . .
C28 C 0.7806(3) 0.9675(2) 0.48754(15) 0.0401(7) Uani 1 1 d . . .
H28A H 0.7443 1.0364 0.5063 0.060 Uiso 1 1 calc R . .
H28B H 0.7383 0.9685 0.4380 0.060 Uiso 1 1 calc R . .
H28C H 0.8779 0.9747 0.4780 0.060 Uiso 1 1 calc R . .
C29 C 0.5807(3) 0.8130(2) 0.79682(14) 0.0317(6) Uani 1 1 d . . .
H29 H 0.6735 0.8166 0.7816 0.038 Uiso 1 1 calc R . .
C30 C 0.3766(3) 0.7580(2) 0.81593(16) 0.0373(7) Uani 1 1 d . . .
H30 H 0.2971 0.7144 0.8168 0.045 Uiso 1 1 calc R . .
C31 C 0.3851(3) 0.8571(2) 0.84382(16) 0.0409(7) Uani 1 1 d . . .
H31 H 0.3144 0.8954 0.8673 0.049 Uiso 1 1 calc R . .
C32 C 0.5769(3) 0.9903(2) 0.85410(17) 0.0430(7) Uani 1 1 d . . .
H32A H 0.6710 0.9966 0.8352 0.065 Uiso 1 1 calc R . .
H32B H 0.5722 0.9734 0.9121 0.065 Uiso 1 1 calc R . .
H32C H 0.5281 1.0677 0.8302 0.065 Uiso 1 1 calc R . .
C33 C 0.3076(2) 0.5344(2) 0.64871(14) 0.0302(6) Uani 1 1 d . . .
H33 H 0.3386 0.4518 0.6560 0.036 Uiso 1 1 calc R . .
C34 C 0.2958(2) 0.7239(2) 0.64641(15) 0.0337(6) Uani 1 1 d . . .
H34 H 0.3183 0.8015 0.6518 0.040 Uiso 1 1 calc R . .
C35 C 0.1797(3) 0.7000(2) 0.61841(15) 0.0335(6) Uani 1 1 d . . .
H35 H 0.1063 0.7559 0.6012 0.040 Uiso 1 1 calc R . .
C36 C 0.0874(3) 0.5103(3) 0.59432(17) 0.0441(7) Uani 1 1 d . . .
H36A H 0.0836 0.5367 0.5362 0.066 Uiso 1 1 calc R . .
H36B H -0.0005 0.5257 0.6178 0.066 Uiso 1 1 calc R . .
H36C H 0.1109 0.4225 0.6119 0.066 Uiso 1 1 calc R . .

loop_
_atom_site_aniso_label
_atom_site_aniso_U_11
_atom_site_aniso_U_22
_atom_site_aniso_U_33
_atom_site_aniso_U_23
_atom_site_aniso_U_13
_atom_site_aniso_U_12
Zn1 0.02514(17) 0.02158(17) 0.03051(18) -0.00628(12) -0.00262(12) 0.00038(12)
O1 0.0291(9) 0.0214(9) 0.0282(9) -0.0054(7) -0.0044(7) 0.0008(7)
O2 0.0257(9) 0.0233(9) 0.0273(9) -0.0055(7) -0.0023(7) -0.0015(7)
N1 0.0295(12) 0.0263(12) 0.0367(12) -0.0080(10) 0.0009(10) -0.0011(10)
N2 0.0394(13) 0.0198(11) 0.0317(12) -0.0074(9) -0.0013(10) 0.0043(10)
N3 0.0280(11) 0.0243(11) 0.0325(12) -0.0043(9) -0.0035(9) 0.0025(9)
N4 0.0255(11) 0.0379(13) 0.0272(11) -0.0060(10) -0.0050(9) 0.0005(10)
C1 0.0279(13) 0.0149(12) 0.0288(13) -0.0030(10) -0.0076(11) 0.0039(10)
C2 0.0289(14) 0.0204(13) 0.0344(14) -0.0025(11) -0.0036(11) 0.0029(11)
C3 0.0361(15) 0.0324(15) 0.0422(16) -0.0046(13) 0.0005(13) -0.0064(13)
C4 0.0413(17) 0.0378(16) 0.0489(18) -0.0113(14) -0.0144(14) -0.0084(14)
C5 0.0462(17) 0.0284(14) 0.0344(15) -0.0094(12) -0.0116(13) 0.0010(13)
C6 0.0369(15) 0.0212(13) 0.0272(13) -0.0048(11) -0.0081(11) 0.0027(11)
C7 0.0331(14) 0.0261(13) 0.0310(14) -0.0034(11) 0.0021(11) 0.0004(11)
C8 0.0518(18) 0.0477(18) 0.0432(17) -0.0074(14) 0.0126(14) -0.0086(15)
C9 0.0483(17) 0.0387(16) 0.0269(14) -0.0042(12) -0.0047(12) 0.0018(13)
C10 0.0489(17) 0.0351(16) 0.0388(16) -0.0089(13) 0.0095(13) 0.0091(13)
C11 0.0432(16) 0.0280(14) 0.0315(14) -0.0110(11) -0.0003(12) 0.0004(12)
C12 0.059(2) 0.0515(19) 0.0556(19) -0.0309(16) 0.0105(16) -0.0031(16)
C13 0.0348(16) 0.071(2) 0.0508(18) -0.0255(16) 0.0009(14) 0.0008(15)
C14 0.081(2) 0.0377(17) 0.0399(17) -0.0057(13) 0.0203(16) -0.0004(16)
C15 0.0198(12) 0.0215(13) 0.0286(13) -0.0101(10) 0.0031(10) 0.0004(10)
C16 0.0199(12) 0.0318(14) 0.0260(13) -0.0103(11) 0.0027(10) -0.0005(11)
C17 0.0314(14) 0.0404(16) 0.0336(15) -0.0154(12) -0.0050(12) -0.0006(12)
C18 0.0400(16) 0.0311(15) 0.0453(16) -0.0137(13) -0.0062(13) -0.0068(13)
C19 0.0310(14) 0.0254(14) 0.0408(16) -0.0023(12) 0.0004(12) -0.0016(12)
C20 0.0216(12) 0.0247(13) 0.0316(14) -0.0066(11) 0.0033(10) 0.0028(10)
C21 0.0251(13) 0.0341(14) 0.0228(13) -0.0058(11) -0.0029(10) 0.0007(11)
C22 0.0374(15) 0.0439(16) 0.0265(14) 0.0000(12) -0.0039(12) -0.0031(13)
C23 0.0526(18) 0.0360(16) 0.0322(15) -0.0039(12) -0.0049(13) 0.0115(14)
C24 0.0344(15) 0.0499(17) 0.0316(15) -0.0062(13) -0.0087(12) -0.0004(13)
C25 0.0296(14) 0.0243(13) 0.0259(13) -0.0013(10) -0.0018(11) -0.0017(11)
C26 0.0552(18) 0.0388(16) 0.0300(15) -0.0064(12) -0.0095(13) 0.0096(14)
C27 0.0337(15) 0.0487(17) 0.0362(15) 0.0048(13) -0.0086(12) 0.0016(13)
C28 0.0448(16) 0.0367(16) 0.0312(15) 0.0029(12) 0.0005(13) 0.0004(13)
C29 0.0294(14) 0.0272(14) 0.0372(15) -0.0076(12) -0.0004(12) 0.0025(12)
C30 0.0328(15) 0.0263(15) 0.0513(17) -0.0094(13) 0.0063(13) 0.0000(12)
C31 0.0394(17) 0.0339(16) 0.0466(17) -0.0096(13) 0.0113(13) 0.0065(13)
C32 0.0586(19) 0.0254(14) 0.0469(17) -0.0126(13) -0.0069(14) 0.0012(13)
C33 0.0305(14) 0.0279(14) 0.0306(14) -0.0055(11) -0.0066(11) 0.0033(12)
C34 0.0311(15) 0.0263(14) 0.0399(15) -0.0029(12) -0.0050(12) 0.0043(12)
C35 0.0296(15) 0.0318(15) 0.0347(15) -0.0026(12) -0.0065(12) 0.0082(12)
C36 0.0350(16) 0.0585(19) 0.0438(17) -0.0208(15) -0.0111(13) -0.0018(14)
